data_4506498
loop_
_publ_author_name
'Zhang, Ying'
'Yang, Jin'
'Yang, Yan'
'Guo, Jiao'
'Ma, Jian-Fang'

_publ_section_title
;
 Syntheses, Structures, and Luminescent Properties of a Series of
 Coordination Compounds Based on (4-Carboxylphenyl)
 (4-(2&#x2032;-Carboxylphenyl)benzyl) Ether and Different N-Donor Ligands
;
_journal_issue 8
_journal_name_full 'Crystal Growth &amp; Design'
_journal_page_first 4060
_journal_paper_doi 10.1021/cg300540d
_journal_volume 12
_journal_year 2012
_chemical_formula_moiety 'C66 H52 Co N4 O13'
_chemical_formula_sum 'C66 H52 Co N4 O13'
_chemical_formula_weight 1168.05
_chemical_name_systematic
;
 ?
;
_space_group_IT_number 2
_symmetry_cell_setting triclinic
_symmetry_space_group_name_Hall '-P 1'
_symmetry_space_group_name_H-M 'P -1'
_atom_sites_solution_hydrogens geom
_atom_sites_solution_primary direct
_atom_sites_solution_secondary difmap
_audit_creation_method SHELXL-97
_cell_angle_alpha 84.130(3)
_cell_angle_beta 87.014(3)
_cell_angle_gamma 78.248(3)
_cell_formula_units_Z 2
_cell_length_a 12.2270(4)
_cell_length_b 15.1410(5)
_cell_length_c 15.2690(4)
_cell_measurement_reflns_used 7159
_cell_measurement_temperature 293(2)
_cell_measurement_theta_max 29.1515
_cell_measurement_theta_min 2.7548
_cell_volume 2751.55(15)
_computing_cell_refinement CrysAlis
_computing_data_collection 'CrysAlis (Oxford Diffraction, 2006)'
_computing_data_reduction CrysAlis
_computing_structure_refinement 'SHELXL-97 (Sheldrick, 2008)'
_computing_structure_solution 'SHELXS-97 (Sheldrick, 2008)'
_diffrn_ambient_temperature 293(2)
_diffrn_detector_area_resol_mean 10.0
_diffrn_measured_fraction_theta_full 0.993
_diffrn_measured_fraction_theta_max 0.993
_diffrn_measurement_device_type 'Oxford Diffraction Gemini R Ultra'
_diffrn_measurement_method '\w scan'
_diffrn_radiation_monochromator graphite
_diffrn_radiation_source 'fine-focus sealed tube'
_diffrn_radiation_type MoK\a
_diffrn_radiation_wavelength 0.71069
_diffrn_reflns_av_R_equivalents 0.0232
_diffrn_reflns_av_sigmaI/netI 0.0419
_diffrn_reflns_limit_h_max 14
_diffrn_reflns_limit_h_min -11
_diffrn_reflns_limit_k_max 18
_diffrn_reflns_limit_k_min -17
_diffrn_reflns_limit_l_max 18
_diffrn_reflns_limit_l_min -16
_diffrn_reflns_number 17471
_diffrn_reflns_theta_full 25.02
_diffrn_reflns_theta_max 25.02
_diffrn_reflns_theta_min 2.76
_exptl_absorpt_coefficient_mu 0.385
_exptl_absorpt_correction_T_max 0.9962
_exptl_absorpt_correction_T_min 0.9962
_exptl_absorpt_correction_type multi-scan
_exptl_absorpt_process_details
;
CrysAlis (Oxford Diffraction, 2006)
;
_exptl_crystal_colour pink
_exptl_crystal_density_diffrn 1.410
_exptl_crystal_density_method 'not measured'
_exptl_crystal_description block
_exptl_crystal_F_000 1214
_exptl_crystal_size_max 0.01
_exptl_crystal_size_mid 0.01
_exptl_crystal_size_min 0.01
_refine_diff_density_max 0.694
_refine_diff_density_min -0.564
_refine_diff_density_rms 0.048
_refine_ls_extinction_method none
_refine_ls_goodness_of_fit_ref 0.980
_refine_ls_hydrogen_treatment constr
_refine_ls_matrix_type full
_refine_ls_number_parameters 757
_refine_ls_number_reflns 9649
_refine_ls_number_restraints 0
_refine_ls_restrained_S_all 0.980
_refine_ls_R_factor_all 0.0631
_refine_ls_R_factor_gt 0.0457
_refine_ls_shift/su_max 0.010
_refine_ls_shift/su_mean 0.001
_refine_ls_structure_factor_coef Fsqd
_refine_ls_weighting_details 'calc w=1/[\s^2^(Fo^2^)+(0.0555P)^2^+1.8338P] where P=(Fo^2^+2Fc^2^)/3'
_refine_ls_weighting_scheme calc
_refine_ls_wR_factor_gt 0.1137
_refine_ls_wR_factor_ref 0.1249
_reflns_number_gt 7576
_reflns_number_total 9649
_reflns_threshold_expression >2\s(I)
_cod_data_source_file cg300540d_si_002.cif
_cod_data_source_block Compound-9
_cod_depositor_comments
;
The following automatic conversions were performed:

'_symmetry_cell_setting' value 'Triclinic' changed to 'triclinic'
according to /home/saulius/struct/CIF-dictionaries/cif_core.dic
dictionary named 'cif_core.dic' version 2.4.2 from 2011-04-26.

Automatic conversion script
Id: cif_fix_values 1891 2012-01-12 08:04:46Z andrius 
;
_cod_original_sg_symbol_H-M P-1
_cod_database_code 4506498

loop_
_symmetry_equiv_pos_as_xyz
'x, y, z'
'-x, -y, -z'

loop_
_atom_site_label
_atom_site_type_symbol
_atom_site_fract_x
_atom_site_fract_y
_atom_site_fract_z
_atom_site_U_iso_or_equiv
_atom_site_adp_type
_atom_site_occupancy
_atom_site_symmetry_multiplicity
_atom_site_calc_flag
_atom_site_refinement_flags
Co1 Co 0.66523(3) 0.44450(2) 0.91947(2) 0.03378(11) Uani 1 1 d .
C1 C 0.9710(3) 0.2751(2) 0.45078(18) 0.0476(7) Uani 1 1 d .
C2 C 0.9215(2) 0.3579(2) 0.49552(18) 0.0437(7) Uani 1 1 d .
C3 C 0.8536(3) 0.4280(2) 0.4459(2) 0.0563(8) Uani 1 1 d .
H3 H 0.8333 0.4185 0.3903 0.068 Uiso 1 1 calc R
C4 C 0.8156(3) 0.5113(2) 0.4773(2) 0.0646(9) Uani 1 1 d .
H4 H 0.7708 0.5577 0.4432 0.078 Uiso 1 1 calc R
C5 C 0.8451(3) 0.5246(2) 0.5599(2) 0.0625(9) Uani 1 1 d .
H5 H 0.8222 0.5811 0.5811 0.075 Uiso 1 1 calc R
C6 C 0.9088(3) 0.4543(2) 0.6116(2) 0.0529(8) Uani 1 1 d .
H6 H 0.9261 0.4641 0.6680 0.063 Uiso 1 1 calc R
C7 C 0.9477(2) 0.3697(2) 0.58140(18) 0.0441(7) Uani 1 1 d .
C8 C 1.0055(2) 0.2945(2) 0.64308(18) 0.0436(7) Uani 1 1 d .
C9 C 1.0746(3) 0.3108(2) 0.70673(19) 0.0507(7) Uani 1 1 d .
H9 H 1.0890 0.3687 0.7076 0.061 Uiso 1 1 calc R
C10 C 1.1222(3) 0.2423(2) 0.76890(19) 0.0539(8) Uani 1 1 d .
H10 H 1.1683 0.2550 0.8105 0.065 Uiso 1 1 calc R
C11 C 1.1024(3) 0.1559(2) 0.77001(18) 0.0514(8) Uani 1 1 d .
C12 C 1.0328(3) 0.1391(2) 0.7075(2) 0.0545(8) Uani 1 1 d .
H12 H 1.0178 0.0813 0.7075 0.065 Uiso 1 1 calc R
C13 C 0.9853(2) 0.2070(2) 0.6451(2) 0.0493(7) Uani 1 1 d .
H13 H 0.9391 0.1939 0.6037 0.059 Uiso 1 1 calc R
C14 C 1.1603(3) 0.0785(2) 0.8311(2) 0.0657(10) Uani 1 1 d .
H14A H 1.1092 0.0380 0.8479 0.079 Uiso 1 1 calc R
H14B H 1.2237 0.0450 0.7995 0.079 Uiso 1 1 calc R
C15 C 1.1273(2) 0.11772(18) 0.98103(18) 0.0444(7) Uani 1 1 d .
C16 C 1.0149(3) 0.11675(19) 0.98209(18) 0.0481(7) Uani 1 1 d .
H16 H 0.9809 0.1100 0.9308 0.058 Uiso 1 1 calc R
C17 C 0.9526(3) 0.12608(19) 1.06099(18) 0.0456(7) Uani 1 1 d .
H17 H 0.8767 0.1254 1.0618 0.055 Uiso 1 1 calc R
C18 C 1.0016(2) 0.13631(17) 1.13804(17) 0.0400(6) Uani 1 1 d .
C19 C 1.1148(2) 0.14008(18) 1.13437(18) 0.0442(7) Uani 1 1 d .
H19 H 1.1490 0.1483 1.1851 0.053 Uiso 1 1 calc R
C20 C 1.1766(2) 0.13184(19) 1.05679(19) 0.0463(7) Uani 1 1 d .
H20 H 1.2516 0.1357 1.0551 0.056 Uiso 1 1 calc R
C21 C 0.9356(3) 0.14126(18) 1.22396(19) 0.0455(7) Uani 1 1 d .
C22 C 0.6473(3) 1.0391(2) 0.33801(19) 0.0496(7) Uani 1 1 d .
C23 C 0.6159(2) 0.95921(19) 0.38956(18) 0.0446(7) Uani 1 1 d .
C24 C 0.5036(3) 0.9556(2) 0.40184(19) 0.0489(7) Uani 1 1 d .
H24 H 0.4501 1.0028 0.3768 0.059 Uiso 1 1 calc R
C25 C 0.4696(3) 0.8833(2) 0.45042(19) 0.0497(7) Uani 1 1 d .
H25 H 0.3941 0.8818 0.4584 0.060 Uiso 1 1 calc R
C26 C 0.5497(3) 0.8132(2) 0.4869(2) 0.0512(7) Uani 1 1 d .
C27 C 0.6619(3) 0.8153(2) 0.4746(2) 0.0604(9) Uani 1 1 d .
H27 H 0.7154 0.7674 0.4985 0.073 Uiso 1 1 calc R
C28 C 0.6946(3) 0.8884(2) 0.4266(2) 0.0547(8) Uani 1 1 d .
H28 H 0.7702 0.8899 0.4192 0.066 Uiso 1 1 calc R
C29 C 0.4127(3) 0.7363(2) 0.5614(2) 0.0526(8) Uani 1 1 d .
H29A H 0.3687 0.7403 0.5095 0.063 Uiso 1 1 calc R
H29B H 0.3811 0.7870 0.5950 0.063 Uiso 1 1 calc R
C30 C 0.4115(2) 0.64844(19) 0.61643(18) 0.0429(7) Uani 1 1 d .
C31 C 0.3447(2) 0.64542(19) 0.69217(18) 0.0410(6) Uani 1 1 d .
H31 H 0.3006 0.6986 0.7100 0.049 Uiso 1 1 calc R
C32 C 0.3430(2) 0.56378(18) 0.74165(17) 0.0381(6) Uani 1 1 d .
H32 H 0.2981 0.5633 0.7927 0.046 Uiso 1 1 calc R
C33 C 0.4064(2) 0.48265(18) 0.71725(16) 0.0372(6) Uani 1 1 d .
C34 C 0.4723(3) 0.4869(2) 0.64011(18) 0.0482(7) Uani 1 1 d .
H34 H 0.5150 0.4337 0.6211 0.058 Uiso 1 1 calc R
C35 C 0.4754(3) 0.5679(2) 0.59167(18) 0.0523(8) Uani 1 1 d .
H35 H 0.5214 0.5687 0.5412 0.063 Uiso 1 1 calc R
C36 C 0.4044(2) 0.39446(18) 0.76901(17) 0.0371(6) Uani 1 1 d .
C37 C 0.3996(2) 0.38432(17) 0.86146(17) 0.0342(6) Uani 1 1 d .
C38 C 0.3928(2) 0.30050(19) 0.9056(2) 0.0446(7) Uani 1 1 d .
H38 H 0.3855 0.2949 0.9668 0.054 Uiso 1 1 calc R
C39 C 0.3966(3) 0.2253(2) 0.8602(2) 0.0559(8) Uani 1 1 d .
H39 H 0.3945 0.1692 0.8906 0.067 Uiso 1 1 calc R
C40 C 0.4035(3) 0.2341(2) 0.7695(2) 0.0594(9) Uani 1 1 d .
H40 H 0.4069 0.1838 0.7385 0.071 Uiso 1 1 calc R
C41 C 0.4055(3) 0.3176(2) 0.7248(2) 0.0519(8) Uani 1 1 d .
H41 H 0.4076 0.3230 0.6636 0.062 Uiso 1 1 calc R
C42 C 0.4112(2) 0.45880(16) 0.91601(16) 0.0318(5) Uani 1 1 d .
C43 C 0.9157(2) 0.3619(2) 0.9676(2) 0.0512(7) Uani 1 1 d .
H43 H 0.8879 0.3158 1.0007 0.061 Uiso 1 1 calc R
C44 C 1.0305(3) 0.3600(2) 0.9680(2) 0.0629(9) Uani 1 1 d .
H44 H 1.0776 0.3139 1.0008 0.075 Uiso 1 1 calc R
C45 C 1.0720(3) 0.4269(3) 0.9194(2) 0.0636(10) Uani 1 1 d .
H45 H 1.1482 0.4267 0.9186 0.076 Uiso 1 1 calc R
C46 C 1.0003(2) 0.4961(2) 0.8706(2) 0.0495(8) Uani 1 1 d .
C47 C 1.0353(3) 0.5696(3) 0.8184(2) 0.0670(10) Uani 1 1 d .
H47 H 1.1109 0.5717 0.8146 0.080 Uiso 1 1 calc R
C48 C 0.9634(3) 0.6354(3) 0.7749(2) 0.0656(10) Uani 1 1 d .
H48 H 0.9896 0.6826 0.7423 0.079 Uiso 1 1 calc R
C49 C 0.8467(3) 0.6346(2) 0.77756(19) 0.0466(7) Uani 1 1 d .
C50 C 0.7667(3) 0.7004(2) 0.7321(2) 0.0571(9) Uani 1 1 d .
H50 H 0.7883 0.7488 0.6980 0.069 Uiso 1 1 calc R
C51 C 0.6579(3) 0.6932(2) 0.7378(2) 0.0576(8) Uani 1 1 d .
H51 H 0.6043 0.7366 0.7079 0.069 Uiso 1 1 calc R
C52 C 0.6269(2) 0.6202(2) 0.78892(19) 0.0470(7) Uani 1 1 d .
H52 H 0.5521 0.6155 0.7915 0.056 Uiso 1 1 calc R
C53 C 0.8089(2) 0.56321(18) 0.82812(16) 0.0356(6) Uani 1 1 d .
C54 C 0.8865(2) 0.49277(18) 0.87509(17) 0.0369(6) Uani 1 1 d .
C55 C 0.7030(3) 0.3733(2) 0.7314(2) 0.0574(8) Uani 1 1 d .
H55 H 0.7060 0.4327 0.7104 0.069 Uiso 1 1 calc R
C56 C 0.7157(3) 0.3081(3) 0.6712(3) 0.0738(11) Uani 1 1 d .
H56 H 0.7264 0.3243 0.6114 0.089 Uiso 1 1 calc R
C57 C 0.7125(3) 0.2210(3) 0.7005(3) 0.0803(12) Uani 1 1 d .
H57 H 0.7214 0.1771 0.6610 0.096 Uiso 1 1 calc R
C58 C 0.6959(3) 0.1975(2) 0.7902(3) 0.0693(10) Uani 1 1 d .
C59 C 0.6904(4) 0.1077(3) 0.8287(4) 0.0971(15) Uani 1 1 d .
H59 H 0.7026 0.0603 0.7928 0.116 Uiso 1 1 calc R
C60 C 0.6684(4) 0.0906(3) 0.9146(4) 0.0954(15) Uani 1 1 d .
H60 H 0.6627 0.0320 0.9366 0.114 Uiso 1 1 calc R
C61 C 0.6533(3) 0.1596(2) 0.9732(3) 0.0653(10) Uani 1 1 d .
C62 C 0.6274(3) 0.1463(2) 1.0636(3) 0.0773(12) Uani 1 1 d .
H62 H 0.6196 0.0893 1.0889 0.093 Uiso 1 1 calc R
C63 C 0.6140(3) 0.2165(2) 1.1140(3) 0.0682(10) Uani 1 1 d .
H63 H 0.5976 0.2080 1.1740 0.082 Uiso 1 1 calc R
C64 C 0.6249(3) 0.3016(2) 1.0749(2) 0.0531(8) Uani 1 1 d .
H64 H 0.6151 0.3492 1.1104 0.064 Uiso 1 1 calc R
C65 C 0.6619(2) 0.24787(18) 0.9390(2) 0.0480(7) Uani 1 1 d .
C66 C 0.6827(2) 0.2669(2) 0.8467(2) 0.0487(7) Uani 1 1 d .
O1 O 1.06999(18) 0.24242(17) 0.44938(15) 0.0663(6) Uani 1 1 d .
O2 O 0.89662(18) 0.24567(15) 0.40823(14) 0.0597(6) Uani 1 1 d .
H2 H 0.9272 0.2003 0.3847 0.090 Uiso 1 1 calc R
O1W O 1.1996(4) 0.0659(3) 1.3574(3) 0.1647(17) Uani 1 1 d .
O3 O 1.19903(18) 0.10528(15) 0.90944(13) 0.0597(6) Uani 1 1 d .
O2W O 1.1669(7) -0.0736(5) 1.4736(4) 0.296(5) Uani 1 1 d .
O4 O 0.83235(19) 0.14576(16) 1.22270(14) 0.0622(6) Uani 1 1 d .
O3W O 0.3803(5) 1.0898(4) 0.2114(5) 0.219(3) Uani 1 1 d .
O5 O 0.98896(19) 0.13945(16) 1.29263(13) 0.0609(6) Uani 1 1 d .
O6 O 0.75288(18) 1.04421(14) 0.34454(14) 0.0584(6) Uani 1 1 d .
H6A H 0.7653 1.0895 0.3148 0.088 Uiso 1 1 calc R
O7 O 0.5823(2) 1.09553(17) 0.29479(17) 0.0761(7) Uani 1 1 d .
O8 O 0.52639(19) 0.73820(15) 0.53631(16) 0.0662(6) Uani 1 1 d .
O9 O 0.49682(13) 0.49247(11) 0.90392(11) 0.0348(4) Uani 1 1 d .
O10 O 0.33329(14) 0.48235(12) 0.97140(12) 0.0399(4) Uani 1 1 d .
N1 N 0.84474(17) 0.42568(14) 0.92291(14) 0.0377(5) Uani 1 1 d .
N2 N 0.68657(18) 0.35417(16) 0.81731(16) 0.0446(6) Uani 1 1 d .
N3 N 0.69954(17) 0.55694(15) 0.83414(14) 0.0372(5) Uani 1 1 d .
N4 N 0.64843(18) 0.31821(15) 0.98993(15) 0.0418(5) Uani 1 1 d .

loop_
_atom_site_aniso_label
_atom_site_aniso_U_11
_atom_site_aniso_U_22
_atom_site_aniso_U_33
_atom_site_aniso_U_23
_atom_site_aniso_U_13
_atom_site_aniso_U_12
Co1 0.0315(2) 0.0367(2) 0.0346(2) 0.00003(15) 0.00129(14) -0.01231(15)
C1 0.0464(18) 0.065(2) 0.0322(15) -0.0029(14) -0.0029(13) -0.0125(15)
C2 0.0382(15) 0.0546(17) 0.0395(15) -0.0047(14) -0.0010(12) -0.0121(13)
C3 0.0544(19) 0.069(2) 0.0465(18) -0.0022(16) -0.0088(15) -0.0138(16)
C4 0.062(2) 0.062(2) 0.067(2) 0.0031(18) -0.0098(18) -0.0056(17)
C5 0.066(2) 0.054(2) 0.068(2) -0.0126(17) 0.0001(18) -0.0087(16)
C6 0.0549(19) 0.059(2) 0.0473(17) -0.0128(15) -0.0016(15) -0.0129(15)
C7 0.0380(15) 0.0567(18) 0.0398(15) -0.0057(14) 0.0018(12) -0.0150(13)
C8 0.0423(16) 0.0552(18) 0.0336(14) -0.0074(13) 0.0010(12) -0.0095(13)
C9 0.0567(19) 0.0543(18) 0.0424(17) -0.0074(14) -0.0042(14) -0.0122(15)
C10 0.058(2) 0.065(2) 0.0378(16) -0.0101(15) -0.0067(14) -0.0072(16)
C11 0.0571(19) 0.060(2) 0.0323(15) -0.0073(14) 0.0072(14) -0.0007(15)
C12 0.059(2) 0.0515(18) 0.0522(19) -0.0069(15) 0.0097(16) -0.0109(15)
C13 0.0463(17) 0.0578(19) 0.0454(17) -0.0121(15) 0.0011(14) -0.0116(14)
C14 0.087(3) 0.064(2) 0.0375(17) -0.0061(16) 0.0014(17) 0.0049(19)
C15 0.0538(18) 0.0395(15) 0.0356(15) 0.0035(12) 0.0001(13) -0.0029(13)
C16 0.062(2) 0.0503(17) 0.0334(15) -0.0002(13) -0.0096(14) -0.0150(15)
C17 0.0488(17) 0.0473(17) 0.0425(16) 0.0016(13) -0.0036(13) -0.0158(13)
C18 0.0476(16) 0.0353(14) 0.0372(15) 0.0003(12) -0.0018(12) -0.0099(12)
C19 0.0509(17) 0.0453(16) 0.0377(15) -0.0055(13) -0.0069(13) -0.0106(13)
C20 0.0436(16) 0.0487(17) 0.0452(17) 0.0009(14) -0.0028(13) -0.0082(13)
C21 0.057(2) 0.0382(16) 0.0411(17) -0.0013(13) 0.0023(14) -0.0115(13)
C22 0.059(2) 0.0533(19) 0.0371(16) -0.0037(14) 0.0067(15) -0.0156(16)
C23 0.0539(18) 0.0456(16) 0.0339(14) -0.0019(13) 0.0030(13) -0.0111(14)
C24 0.0543(18) 0.0481(17) 0.0428(16) 0.0041(14) -0.0035(14) -0.0106(14)
C25 0.0480(17) 0.0531(18) 0.0479(17) 0.0036(14) -0.0019(14) -0.0135(14)
C26 0.062(2) 0.0475(17) 0.0443(17) 0.0051(14) -0.0001(15) -0.0156(15)
C27 0.057(2) 0.0540(19) 0.065(2) 0.0120(16) -0.0014(17) -0.0069(15)
C28 0.0491(18) 0.061(2) 0.0535(19) 0.0016(16) 0.0032(15) -0.0138(15)
C29 0.060(2) 0.0503(18) 0.0473(17) 0.0065(14) -0.0041(15) -0.0160(15)
C30 0.0493(17) 0.0458(16) 0.0349(15) 0.0025(13) -0.0071(13) -0.0145(13)
C31 0.0373(15) 0.0428(15) 0.0419(15) 0.0006(13) -0.0100(12) -0.0055(12)
C32 0.0325(14) 0.0495(16) 0.0325(14) 0.0000(12) -0.0030(11) -0.0098(12)
C33 0.0397(15) 0.0439(15) 0.0302(13) -0.0020(12) -0.0063(11) -0.0127(12)
C34 0.0636(19) 0.0457(17) 0.0342(15) -0.0043(13) 0.0025(14) -0.0093(14)
C35 0.072(2) 0.0549(19) 0.0306(15) -0.0020(14) 0.0069(14) -0.0180(16)
C36 0.0336(14) 0.0421(15) 0.0382(14) -0.0045(12) -0.0026(11) -0.0129(11)
C37 0.0259(13) 0.0394(14) 0.0383(14) 0.0009(12) -0.0019(11) -0.0109(11)
C38 0.0422(16) 0.0459(16) 0.0468(16) 0.0056(13) 0.0003(13) -0.0164(13)
C39 0.0577(19) 0.0405(17) 0.073(2) 0.0011(16) -0.0016(17) -0.0217(14)
C40 0.068(2) 0.0448(18) 0.072(2) -0.0168(17) -0.0008(18) -0.0210(16)
C41 0.0595(19) 0.0536(19) 0.0475(17) -0.0109(15) -0.0027(15) -0.0194(15)
C42 0.0284(13) 0.0367(14) 0.0295(13) 0.0070(11) -0.0048(11) -0.0088(11)
C43 0.0476(17) 0.0420(16) 0.063(2) -0.0096(15) -0.0083(15) -0.0019(13)
C44 0.0435(18) 0.062(2) 0.081(2) -0.0227(19) -0.0182(17) 0.0076(16)
C45 0.0299(16) 0.082(2) 0.084(2) -0.035(2) 0.0005(16) -0.0090(16)
C46 0.0319(15) 0.065(2) 0.0566(18) -0.0243(16) 0.0031(14) -0.0136(14)
C47 0.0427(19) 0.094(3) 0.076(2) -0.022(2) 0.0171(18) -0.040(2)
C48 0.066(2) 0.081(2) 0.062(2) -0.0071(19) 0.0188(19) -0.047(2)
C49 0.0535(18) 0.0555(18) 0.0392(15) -0.0104(14) 0.0106(14) -0.0304(15)
C50 0.082(2) 0.0533(19) 0.0422(17) 0.0052(15) 0.0042(17) -0.0349(18)
C51 0.069(2) 0.0529(19) 0.0499(18) 0.0141(15) -0.0088(16) -0.0169(16)
C52 0.0414(16) 0.0525(17) 0.0461(16) 0.0078(14) -0.0051(13) -0.0123(14)
C53 0.0359(14) 0.0443(15) 0.0315(13) -0.0102(12) 0.0073(11) -0.0187(12)
C54 0.0322(14) 0.0441(15) 0.0383(14) -0.0160(12) 0.0051(12) -0.0122(12)
C55 0.0454(18) 0.083(2) 0.0509(19) -0.0193(17) 0.0097(15) -0.0249(16)
C56 0.051(2) 0.117(3) 0.064(2) -0.042(2) 0.0146(17) -0.027(2)
C57 0.062(2) 0.092(3) 0.098(3) -0.060(3) 0.009(2) -0.017(2)
C58 0.050(2) 0.064(2) 0.098(3) -0.037(2) -0.0018(19) -0.0059(16)
C59 0.091(3) 0.053(3) 0.152(5) -0.049(3) -0.008(3) -0.004(2)
C60 0.098(3) 0.036(2) 0.152(5) -0.014(3) -0.017(3) -0.006(2)
C61 0.055(2) 0.0361(17) 0.103(3) 0.0047(18) -0.020(2) -0.0068(14)
C62 0.072(2) 0.042(2) 0.114(3) 0.033(2) -0.026(2) -0.0163(17)
C63 0.068(2) 0.058(2) 0.076(2) 0.0269(19) -0.0156(19) -0.0206(18)
C64 0.0563(19) 0.0496(18) 0.0531(19) 0.0122(15) -0.0059(15) -0.0174(14)
C65 0.0340(15) 0.0352(15) 0.074(2) -0.0034(15) -0.0105(14) -0.0045(12)
C66 0.0325(15) 0.0451(17) 0.070(2) -0.0184(16) -0.0016(14) -0.0051(12)
O1 0.0469(13) 0.0914(17) 0.0599(14) -0.0254(13) -0.0041(11) -0.0023(12)
O2 0.0534(13) 0.0726(15) 0.0579(13) -0.0218(12) -0.0043(11) -0.0150(11)
O1W 0.115(3) 0.198(4) 0.167(4) 0.055(3) -0.044(3) -0.022(3)
O3 0.0631(14) 0.0731(15) 0.0368(11) -0.0002(10) 0.0057(10) -0.0037(11)
O2W 0.408(11) 0.353(9) 0.194(6) 0.124(6) -0.152(6) -0.270(9)
O4 0.0524(14) 0.0854(16) 0.0494(13) 0.0036(11) 0.0049(11) -0.0216(12)
O3W 0.220(6) 0.173(5) 0.275(7) 0.005(5) -0.092(5) -0.054(4)
O5 0.0645(14) 0.0814(16) 0.0372(11) -0.0142(11) -0.0008(10) -0.0119(12)
O6 0.0573(14) 0.0618(14) 0.0566(13) 0.0064(11) 0.0046(11) -0.0205(11)
O7 0.0691(16) 0.0776(17) 0.0777(17) 0.0358(14) -0.0087(13) -0.0251(13)
O8 0.0617(14) 0.0565(13) 0.0760(16) 0.0237(12) -0.0005(12) -0.0166(11)
O9 0.0293(9) 0.0427(10) 0.0342(9) 0.0021(8) -0.0017(7) -0.0142(8)
O10 0.0321(10) 0.0516(11) 0.0390(10) -0.0061(9) 0.0031(8) -0.0159(8)
N1 0.0331(12) 0.0382(12) 0.0420(13) -0.0089(10) -0.0008(10) -0.0055(10)
N2 0.0335(12) 0.0539(15) 0.0497(14) -0.0133(12) 0.0048(11) -0.0142(11)
N3 0.0334(12) 0.0446(13) 0.0348(12) -0.0009(10) 0.0022(10) -0.0130(10)
N4 0.0383(13) 0.0367(12) 0.0501(14) 0.0026(11) -0.0048(11) -0.0094(10)

loop_
_atom_type_symbol
_atom_type_description
_atom_type_scat_dispersion_real
_atom_type_scat_dispersion_imag
_atom_type_scat_source
C C 0.0033 0.0016 'International Tables Vol C Tables 4.2.6.8 and 6.1.1.4'
H H 0.0000 0.0000 'International Tables Vol C Tables 4.2.6.8 and 6.1.1.4'
O O 0.0106 0.0060 'International Tables Vol C Tables 4.2.6.8 and 6.1.1.4'
N N 0.0061 0.0033 'International Tables Vol C Tables 4.2.6.8 and 6.1.1.4'
Co Co 0.3494 0.9721 'International Tables Vol C Tables 4.2.6.8 and 6.1.1.4'

loop_
_geom_angle_atom_site_label_1
_geom_angle_atom_site_label_2
_geom_angle_atom_site_label_3
_geom_angle
_geom_angle_site_symmetry_1
_geom_angle_site_symmetry_3
O9 Co1 O9 0.00(3) 1 .
O9 Co1 O10 92.29(7) 1 2_667
O9 Co1 O10 92.29(7) . 2_667
O9 Co1 N3 89.65(7) 1 .
O9 Co1 N3 89.65(7) . .
O10 Co1 N3 89.99(8) 2_667 .
O9 Co1 N4 95.69(8) 1 .
O9 Co1 N4 95.69(8) . .
O10 Co1 N4 97.73(8) 2_667 .
N3 Co1 N4 170.40(8) . .
O9 Co1 N2 96.06(8) 1 .
O9 Co1 N2 96.06(8) . .
O10 Co1 N2 170.57(8) 2_667 .
N3 Co1 N2 94.43(9) . .
N4 Co1 N2 77.12(9) . .
O9 Co1 N1 166.58(8) 1 .
O9 Co1 N1 166.58(8) . .
O10 Co1 N1 84.24(7) 2_667 .
N3 Co1 N1 77.41(8) . .
N4 Co1 N1 97.62(8) . .
N2 Co1 N1 88.59(8) . .
O1 C1 O2 124.0(3) . .
O1 C1 C2 123.3(3) . .
O2 C1 C2 112.6(3) . .
C3 C2 C7 119.9(3) . .
C3 C2 C1 117.1(3) . .
C7 C2 C1 122.9(3) . .
C4 C3 C2 121.5(3) . .
C4 C3 H3 119.3 . .
C2 C3 H3 119.3 . .
C5 C4 C3 118.9(3) . .
C5 C4 H4 120.5 . .
C3 C4 H4 120.5 . .
C4 C5 C6 120.3(3) . .
C4 C5 H5 119.8 . .
C6 C5 H5 119.8 . .
C5 C6 C7 121.7(3) . .
C5 C6 H6 119.1 . .
C7 C6 H6 119.1 . .
C6 C7 C2 117.6(3) . .
C6 C7 C8 119.1(3) . .
C2 C7 C8 123.1(3) . .
C9 C8 C13 117.2(3) . .
C9 C8 C7 120.8(3) . .
C13 C8 C7 121.7(3) . .
C10 C9 C8 121.2(3) . .
C10 C9 H9 119.4 . .
C8 C9 H9 119.4 . .
C11 C10 C9 121.1(3) . .
C11 C10 H10 119.4 . .
C9 C10 H10 119.4 . .
C10 C11 C12 118.2(3) . .
C10 C11 C14 122.4(3) . .
C12 C11 C14 119.2(3) . .
C13 C12 C11 121.0(3) . .
C13 C12 H12 119.5 . .
C11 C12 H12 119.5 . .
C12 C13 C8 121.2(3) . .
C12 C13 H13 119.4 . .
C8 C13 H13 119.4 . .
O3 C14 C11 114.3(3) . .
O3 C14 H14A 108.7 . .
C11 C14 H14A 108.7 . .
O3 C14 H14B 108.7 . .
C11 C14 H14B 108.7 . .
H14A C14 H14B 107.6 . .
O3 C15 C16 125.3(3) . .
O3 C15 C20 114.6(3) . .
C16 C15 C20 120.1(3) . .
C15 C16 C17 119.2(3) . .
C15 C16 H16 120.4 . .
C17 C16 H16 120.4 . .
C18 C17 C16 121.3(3) . .
C18 C17 H17 119.3 . .
C16 C17 H17 119.3 . .
C17 C18 C19 118.2(2) . .
C17 C18 C21 121.2(3) . .
C19 C18 C21 120.7(3) . .
C20 C19 C18 120.9(3) . .
C20 C19 H19 119.5 . .
C18 C19 H19 119.5 . .
C19 C20 C15 120.2(3) . .
C19 C20 H20 119.9 . .
C15 C20 H20 119.9 . .
O4 C21 O5 124.5(3) . .
O4 C21 C18 118.3(3) . .
O5 C21 C18 117.2(3) . .
O7 C22 O6 122.6(3) . .
O7 C22 C23 123.5(3) . .
O6 C22 C23 113.9(3) . .
C28 C23 C24 118.7(3) . .
C28 C23 C22 122.3(3) . .
C24 C23 C22 119.0(3) . .
C25 C24 C23 121.4(3) . .
C25 C24 H24 119.3 . .
C23 C24 H24 119.3 . .
C24 C25 C26 118.9(3) . .
C24 C25 H25 120.5 . .
C26 C25 H25 120.5 . .
O8 C26 C27 115.3(3) . .
O8 C26 C25 124.3(3) . .
C27 C26 C25 120.4(3) . .
C26 C27 C28 120.0(3) . .
C26 C27 H27 120.0 . .
C28 C27 H27 120.0 . .
C27 C28 C23 120.5(3) . .
C27 C28 H28 119.8 . .
C23 C28 H28 119.8 . .
O8 C29 C30 107.4(2) . .
O8 C29 H29A 110.2 . .
C30 C29 H29A 110.2 . .
O8 C29 H29B 110.2 . .
C30 C29 H29B 110.2 . .
H29A C29 H29B 108.5 . .
C31 C30 C35 118.2(3) . .
C31 C30 C29 121.0(3) . .
C35 C30 C29 120.8(2) . .
C30 C31 C32 120.4(3) . .
C30 C31 H31 119.8 . .
C32 C31 H31 119.8 . .
C33 C32 C31 121.9(2) . .
C33 C32 H32 119.1 . .
C31 C32 H32 119.1 . .
C32 C33 C34 116.9(2) . .
C32 C33 C36 122.5(2) . .
C34 C33 C36 120.6(2) . .
C35 C34 C33 121.3(3) . .
C35 C34 H34 119.3 . .
C33 C34 H34 119.3 . .
C34 C35 C30 121.3(3) . .
C34 C35 H35 119.4 . .
C30 C35 H35 119.4 . .
C41 C36 C37 117.7(2) . .
C41 C36 C33 119.4(2) . .
C37 C36 C33 122.8(2) . .
C38 C37 C36 119.7(2) . .
C38 C37 C42 117.5(2) . .
C36 C37 C42 122.5(2) . .
C39 C38 C37 121.1(3) . .
C39 C38 H38 119.4 . .
C37 C38 H38 119.4 . .
C40 C39 C38 119.6(3) . .
C40 C39 H39 120.2 . .
C38 C39 H39 120.2 . .
C39 C40 C41 119.9(3) . .
C39 C40 H40 120.0 . .
C41 C40 H40 120.0 . .
C40 C41 C36 121.9(3) . .
C40 C41 H41 119.1 . .
C36 C41 H41 119.1 . .
O9 C42 O9 0.0(2) 1 .
O9 C42 O10 124.8(2) 1 .
O9 C42 O10 124.8(2) . .
O9 C42 C37 118.3(2) 1 .
O9 C42 C37 118.3(2) . .
O10 C42 C37 116.9(2) . .
N1 C43 C44 123.4(3) . .
N1 C43 H43 118.3 . .
C44 C43 H43 118.3 . .
C45 C44 C43 118.7(3) . .
C45 C44 H44 120.6 . .
C43 C44 H44 120.6 . .
C44 C45 C46 120.2(3) . .
C44 C45 H45 119.9 . .
C46 C45 H45 119.9 . .
C45 C46 C54 117.0(3) . .
C45 C46 C47 124.4(3) . .
C54 C46 C47 118.6(3) . .
C48 C47 C46 122.3(3) . .
C48 C47 H47 118.9 . .
C46 C47 H47 118.9 . .
C47 C48 C49 121.0(3) . .
C47 C48 H48 119.5 . .
C49 C48 H48 119.5 . .
C50 C49 C53 117.4(3) . .
C50 C49 C48 124.2(3) . .
C53 C49 C48 118.4(3) . .
C51 C50 C49 119.8(3) . .
C51 C50 H50 120.1 . .
C49 C50 H50 120.1 . .
C50 C51 C52 119.5(3) . .
C50 C51 H51 120.3 . .
C52 C51 H51 120.3 . .
N3 C52 C51 122.8(3) . .
N3 C52 H52 118.6 . .
C51 C52 H52 118.6 . .
N3 C53 C49 122.4(3) . .
N3 C53 C54 117.3(2) . .
C49 C53 C54 120.3(2) . .
N1 C54 C46 123.1(3) . .
N1 C54 C53 117.5(2) . .
C46 C54 C53 119.4(3) . .
N2 C55 C56 122.8(3) . .
N2 C55 H55 118.6 . .
C56 C55 H55 118.6 . .
C57 C56 C55 119.5(4) . .
C57 C56 H56 120.2 . .
C55 C56 H56 120.2 . .
C56 C57 C58 119.8(3) . .
C56 C57 H57 120.1 . .
C58 C57 H57 120.1 . .
C57 C58 C66 117.5(4) . .
C57 C58 C59 124.6(4) . .
C66 C58 C59 117.9(4) . .
C60 C59 C58 121.7(4) . .
C60 C59 H59 119.2 . .
C58 C59 H59 119.2 . .
C59 C60 C61 121.7(4) . .
C59 C60 H60 119.2 . .
C61 C60 H60 119.2 . .
C62 C61 C65 117.1(3) . .
C62 C61 C60 124.3(4) . .
C65 C61 C60 118.6(4) . .
C63 C62 C61 119.9(3) . .
C63 C62 H62 120.0 . .
C61 C62 H62 120.0 . .
C62 C63 C64 119.3(4) . .
C62 C63 H63 120.3 . .
C64 C63 H63 120.3 . .
N4 C64 C63 123.4(3) . .
N4 C64 H64 118.3 . .
C63 C64 H64 118.3 . .
N4 C65 C61 122.8(3) . .
N4 C65 C66 117.4(2) . .
C61 C65 C66 119.9(3) . .
N2 C66 C58 122.8(3) . .
N2 C66 C65 117.0(2) . .
C58 C66 C65 120.2(3) . .
C1 O2 H2 109.5 . .
C15 O3 C14 119.1(3) . .
C22 O6 H6A 109.5 . .
C26 O8 C29 118.5(2) . .
O9 O9 C42 0(10) 1 .
O9 O9 Co1 0(7) 1 .
C42 O9 Co1 134.95(16) . .
C42 O10 Co1 128.59(16) . 2_667
C43 N1 C54 117.6(2) . .
C43 N1 Co1 129.0(2) . .
C54 N1 Co1 113.36(17) . .
C55 N2 C66 117.7(3) . .
C55 N2 Co1 128.2(2) . .
C66 N2 Co1 114.13(19) . .
C52 N3 C53 118.1(2) . .
C52 N3 Co1 127.57(18) . .
C53 N3 Co1 114.32(18) . .
C64 N4 C65 117.5(2) . .
C64 N4 Co1 128.1(2) . .
C65 N4 Co1 114.34(19) . .

loop_
_geom_bond_atom_site_label_1
_geom_bond_atom_site_label_2
_geom_bond_distance
_geom_bond_site_symmetry_2
Co1 O9 2.0569(17) 1
Co1 O9 2.0569(17) .
Co1 O10 2.0957(18) 2_667
Co1 N3 2.134(2) .
Co1 N4 2.138(2) .
Co1 N2 2.150(2) .
Co1 N1 2.158(2) .
C1 O1 1.211(3) .
C1 O2 1.317(3) .
C1 C2 1.492(4) .
C2 C3 1.390(4) .
C2 C7 1.403(4) .
C3 C4 1.377(5) .
C3 H3 0.9300 .
C4 C5 1.375(5) .
C4 H4 0.9300 .
C5 C6 1.384(5) .
C5 H5 0.9300 .
C6 C7 1.390(4) .
C6 H6 0.9300 .
C7 C8 1.484(4) .
C8 C9 1.392(4) .
C8 C13 1.394(4) .
C9 C10 1.388(4) .
C9 H9 0.9300 .
C10 C11 1.377(4) .
C10 H10 0.9300 .
C11 C12 1.386(4) .
C11 C14 1.500(4) .
C12 C13 1.384(4) .
C12 H12 0.9300 .
C13 H13 0.9300 .
C14 O3 1.434(4) .
C14 H14A 0.9700 .
C14 H14B 0.9700 .
C15 O3 1.369(3) .
C15 C16 1.377(4) .
C15 C20 1.386(4) .
C16 C17 1.395(4) .
C16 H16 0.9300 .
C17 C18 1.384(4) .
C17 H17 0.9300 .
C18 C19 1.395(4) .
C18 C21 1.504(4) .
C19 C20 1.374(4) .
C19 H19 0.9300 .
C20 H20 0.9300 .
C21 O4 1.251(4) .
C21 O5 1.259(4) .
C22 O7 1.208(4) .
C22 O6 1.319(4) .
C22 C23 1.481(4) .
C23 C28 1.382(4) .
C23 C24 1.388(4) .
C24 C25 1.381(4) .
C24 H24 0.9300 .
C25 C26 1.382(4) .
C25 H25 0.9300 .
C26 O8 1.369(3) .
C26 C27 1.381(4) .
C27 C28 1.380(4) .
C27 H27 0.9300 .
C28 H28 0.9300 .
C29 O8 1.428(4) .
C29 C30 1.501(4) .
C29 H29A 0.9700 .
C29 H29B 0.9700 .
C30 C31 1.383(4) .
C30 C35 1.384(4) .
C31 C32 1.385(4) .
C31 H31 0.9300 .
C32 C33 1.387(4) .
C32 H32 0.9300 .
C33 C34 1.396(4) .
C33 C36 1.484(4) .
C34 C35 1.373(4) .
C34 H34 0.9300 .
C35 H35 0.9300 .
C36 C41 1.402(4) .
C36 C37 1.404(4) .
C37 C38 1.391(4) .
C37 C42 1.502(3) .
C38 C39 1.385(4) .
C38 H38 0.9300 .
C39 C40 1.376(5) .
C39 H39 0.9300 .
C40 C41 1.377(4) .
C40 H40 0.9300 .
C41 H41 0.9300 .
C42 O9 1.252(3) 1
C42 O9 1.252(3) .
C42 O10 1.261(3) .
C43 N1 1.318(4) .
C43 C44 1.399(4) .
C43 H43 0.9300 .
C44 C45 1.360(5) .
C44 H44 0.9300 .
C45 C46 1.398(5) .
C45 H45 0.9300 .
C46 C54 1.401(4) .
C46 C47 1.426(5) .
C47 C48 1.332(5) .
C47 H47 0.9300 .
C48 C49 1.428(4) .
C48 H48 0.9300 .
C49 C50 1.401(5) .
C49 C53 1.405(4) .
C50 C51 1.354(5) .
C50 H50 0.9300 .
C51 C52 1.392(4) .
C51 H51 0.9300 .
C52 N3 1.328(4) .
C52 H52 0.9300 .
C53 N3 1.357(3) .
C53 C54 1.434(4) .
C54 N1 1.359(3) .
C55 N2 1.328(4) .
C55 C56 1.397(5) .
C55 H55 0.9300 .
C56 C57 1.357(6) .
C56 H56 0.9300 .
C57 C58 1.394(6) .
C57 H57 0.9300 .
C58 C66 1.406(4) .
C58 C59 1.438(6) .
C59 C60 1.335(7) .
C59 H59 0.9300 .
C60 C61 1.423(6) .
C60 H60 0.9300 .
C61 C62 1.403(6) .
C61 C65 1.407(4) .
C62 C63 1.354(5) .
C62 H62 0.9300 .
C63 C64 1.391(4) .
C63 H63 0.9300 .
C64 N4 1.325(4) .
C64 H64 0.9300 .
C65 N4 1.360(4) .
C65 C66 1.430(4) .
C66 N2 1.361(4) .
O2 H2 0.8200 .
O6 H6A 0.8200 .
O9 O9 0.000(3) 1
O10 Co1 2.0957(17) 2_667

loop_
_geom_hbond_atom_site_label_D
_geom_hbond_atom_site_label_H
_geom_hbond_atom_site_label_A
_geom_hbond_distance_DH
_geom_hbond_distance_HA
_geom_hbond_distance_DA
_geom_hbond_angle_DHA
_geom_hbond_site_symmetry_A
O2 H2 O5 0.82 1.81 2.571(3) 154.3 1_554
O6 H6A O4 0.82 1.81 2.570(3) 152.5 1_564
C52 H52 O9 0.93 2.57 3.101(3) 116.6 1
C63 H63 O7 0.93 2.41 3.205(4) 144.0 1_546
C64 H64 O9 0.93 2.50 3.211(4) 133.3 2_667

loop_
_geom_torsion_atom_site_label_1
_geom_torsion_atom_site_label_2
_geom_torsion_atom_site_label_3
_geom_torsion_atom_site_label_4
_geom_torsion
_geom_torsion_site_symmetry_1
_geom_torsion_site_symmetry_4
O1 C1 C2 C3 127.3(3) . .
O2 C1 C2 C3 -48.3(4) . .
O1 C1 C2 C7 -47.6(4) . .
O2 C1 C2 C7 136.8(3) . .
C7 C2 C3 C4 3.5(5) . .
C1 C2 C3 C4 -171.6(3) . .
C2 C3 C4 C5 -0.6(5) . .
C3 C4 C5 C6 -2.1(5) . .
C4 C5 C6 C7 1.9(5) . .
C5 C6 C7 C2 1.0(4) . .
C5 C6 C7 C8 -173.7(3) . .
C3 C2 C7 C6 -3.6(4) . .
C1 C2 C7 C6 171.2(3) . .
C3 C2 C7 C8 170.9(3) . .
C1 C2 C7 C8 -14.3(4) . .
C6 C7 C8 C9 -35.9(4) . .
C2 C7 C8 C9 149.7(3) . .
C6 C7 C8 C13 138.3(3) . .
C2 C7 C8 C13 -36.1(4) . .
C13 C8 C9 C10 0.7(4) . .
C7 C8 C9 C10 175.1(3) . .
C8 C9 C10 C11 -0.3(5) . .
C9 C10 C11 C12 -0.4(4) . .
C9 C10 C11 C14 174.5(3) . .
C10 C11 C12 C13 0.6(4) . .
C14 C11 C12 C13 -174.4(3) . .
C11 C12 C13 C8 -0.2(4) . .
C9 C8 C13 C12 -0.5(4) . .
C7 C8 C13 C12 -174.8(3) . .
C10 C11 C14 O3 24.7(4) . .
C12 C11 C14 O3 -160.5(3) . .
O3 C15 C16 C17 176.9(3) . .
C20 C15 C16 C17 -2.8(4) . .
C15 C16 C17 C18 0.0(4) . .
C16 C17 C18 C19 2.1(4) . .
C16 C17 C18 C21 -176.6(3) . .
C17 C18 C19 C20 -1.4(4) . .
C21 C18 C19 C20 177.3(3) . .
C18 C19 C20 C15 -1.3(4) . .
O3 C15 C20 C19 -176.3(3) . .
C16 C15 C20 C19 3.5(4) . .
C17 C18 C21 O4 -7.6(4) . .
C19 C18 C21 O4 173.7(3) . .
C17 C18 C21 O5 171.6(3) . .
C19 C18 C21 O5 -7.1(4) . .
O7 C22 C23 C28 169.3(3) . .
O6 C22 C23 C28 -11.8(4) . .
O7 C22 C23 C24 -11.3(4) . .
O6 C22 C23 C24 167.6(2) . .
C28 C23 C24 C25 0.4(4) . .
C22 C23 C24 C25 -179.0(3) . .
C23 C24 C25 C26 -0.3(4) . .
C24 C25 C26 O8 180.0(3) . .
C24 C25 C26 C27 -0.4(5) . .
O8 C26 C27 C28 -179.2(3) . .
C25 C26 C27 C28 1.0(5) . .
C26 C27 C28 C23 -1.0(5) . .
C24 C23 C28 C27 0.3(5) . .
C22 C23 C28 C27 179.7(3) . .
O8 C29 C30 C31 137.3(3) . .
O8 C29 C30 C35 -44.1(4) . .
C35 C30 C31 C32 0.4(4) . .
C29 C30 C31 C32 179.0(3) . .
C30 C31 C32 C33 -0.7(4) . .
C31 C32 C33 C34 0.0(4) . .
C31 C32 C33 C36 -179.2(2) . .
C32 C33 C34 C35 1.1(4) . .
C36 C33 C34 C35 -179.7(3) . .
C33 C34 C35 C30 -1.4(5) . .
C31 C30 C35 C34 0.6(4) . .
C29 C30 C35 C34 -178.0(3) . .
C32 C33 C36 C41 139.9(3) . .
C34 C33 C36 C41 -39.2(4) . .
C32 C33 C36 C37 -38.9(4) . .
C34 C33 C36 C37 141.9(3) . .
C41 C36 C37 C38 -1.9(4) . .
C33 C36 C37 C38 177.0(2) . .
C41 C36 C37 C42 172.8(2) . .
C33 C36 C37 C42 -8.3(4) . .
C36 C37 C38 C39 3.4(4) . .
C42 C37 C38 C39 -171.5(3) . .
C37 C38 C39 C40 -2.2(5) . .
C38 C39 C40 C41 -0.6(5) . .
C39 C40 C41 C36 2.2(5) . .
C37 C36 C41 C40 -0.9(4) . .
C33 C36 C41 C40 -179.9(3) . .
C38 C37 C42 O9 119.0(3) . 1
C36 C37 C42 O9 -55.8(3) . 1
C38 C37 C42 O9 119.0(3) . .
C36 C37 C42 O9 -55.8(3) . .
C38 C37 C42 O10 -60.6(3) . .
C36 C37 C42 O10 124.6(3) . .
N1 C43 C44 C45 -0.4(5) . .
C43 C44 C45 C46 0.3(5) . .
C44 C45 C46 C54 0.4(4) . .
C44 C45 C46 C47 179.3(3) . .
C45 C46 C47 C48 -178.1(3) . .
C54 C46 C47 C48 0.8(5) . .
C46 C47 C48 C49 -0.9(5) . .
C47 C48 C49 C50 -178.6(3) . .
C47 C48 C49 C53 0.8(5) . .
C53 C49 C50 C51 -0.2(4) . .
C48 C49 C50 C51 179.2(3) . .
C49 C50 C51 C52 -0.2(5) . .
C50 C51 C52 N3 1.1(5) . .
C50 C49 C53 N3 -0.4(4) . .
C48 C49 C53 N3 -179.8(2) . .
C50 C49 C53 C54 178.9(2) . .
C48 C49 C53 C54 -0.5(4) . .
C45 C46 C54 N1 -1.0(4) . .
C47 C46 C54 N1 -180.0(3) . .
C45 C46 C54 C53 178.5(2) . .
C47 C46 C54 C53 -0.6(4) . .
N3 C53 C54 N1 -0.8(3) . .
C49 C53 C54 N1 179.9(2) . .
N3 C53 C54 C46 179.8(2) . .
C49 C53 C54 C46 0.4(4) . .
N2 C55 C56 C57 -0.6(5) . .
C55 C56 C57 C58 0.4(5) . .
C56 C57 C58 C66 0.2(5) . .
C56 C57 C58 C59 179.7(4) . .
C57 C58 C59 C60 -176.4(4) . .
C66 C58 C59 C60 3.1(6) . .
C58 C59 C60 C61 -2.4(7) . .
C59 C60 C61 C62 178.5(4) . .
C59 C60 C61 C65 0.1(6) . .
C65 C61 C62 C63 -1.2(5) . .
C60 C61 C62 C63 -179.6(4) . .
C61 C62 C63 C64 0.7(5) . .
C62 C63 C64 N4 -0.2(5) . .
C62 C61 C65 N4 1.3(5) . .
C60 C61 C65 N4 179.8(3) . .
C62 C61 C65 C66 -177.0(3) . .
C60 C61 C65 C66 1.5(5) . .
C57 C58 C66 N2 -0.6(5) . .
C59 C58 C66 N2 179.9(3) . .
C57 C58 C66 C65 178.1(3) . .
C59 C58 C66 C65 -1.4(5) . .
N4 C65 C66 N2 -0.4(4) . .
C61 C65 C66 N2 178.0(3) . .
N4 C65 C66 C58 -179.2(3) . .
C61 C65 C66 C58 -0.8(4) . .
C16 C15 O3 C14 -7.8(4) . .
C20 C15 O3 C14 172.0(3) . .
C11 C14 O3 C15 86.0(3) . .
C27 C26 O8 C29 172.2(3) . .
C25 C26 O8 C29 -8.1(5) . .
C30 C29 O8 C26 -178.5(3) . .
O10 C42 O9 O9 0.00(10) . 1
C37 C42 O9 O9 0.00(4) . 1
O9 C42 O9 Co1 0(100) 1 .
O10 C42 O9 Co1 115.9(3) . .
C37 C42 O9 Co1 -63.6(3) . .
O10 Co1 O9 O9 0.00(10) 2_667 1
N3 Co1 O9 O9 0.00(10) . 1
N4 Co1 O9 O9 0.00(10) . 1
N2 Co1 O9 O9 0.00(10) . 1
N1 Co1 O9 O9 0.0(3) . 1
O9 Co1 O9 C42 0.0(13) 1 .
O10 Co1 O9 C42 -108.8(2) 2_667 .
N3 Co1 O9 C42 161.3(2) . .
N4 Co1 O9 C42 -10.8(2) . .
N2 Co1 O9 C42 66.8(2) . .
N1 Co1 O9 C42 176.6(3) . .
O9 C42 O10 Co1 -17.5(4) 1 2_667
O9 C42 O10 Co1 -17.5(4) . 2_667
C37 C42 O10 Co1 162.09(16) . 2_667
C44 C43 N1 C54 -0.2(4) . .
C44 C43 N1 Co1 -176.3(2) . .
C46 C54 N1 C43 0.8(4) . .
C53 C54 N1 C43 -178.6(2) . .
C46 C54 N1 Co1 177.6(2) . .
C53 C54 N1 Co1 -1.8(3) . .
O9 Co1 N1 C43 163.1(3) 1 .
O9 Co1 N1 C43 163.1(3) . .
O10 Co1 N1 C43 87.6(2) 2_667 .
N3 Co1 N1 C43 178.8(2) . .
N4 Co1 N1 C43 -9.5(2) . .
N2 Co1 N1 C43 -86.3(2) . .
O9 Co1 N1 C54 -13.2(4) 1 .
O9 Co1 N1 C54 -13.2(4) . .
O10 Co1 N1 C54 -88.74(17) 2_667 .
N3 Co1 N1 C54 2.54(16) . .
N4 Co1 N1 C54 174.20(17) . .
N2 Co1 N1 C54 97.40(17) . .
C56 C55 N2 C66 0.2(4) . .
C56 C55 N2 Co1 180.0(2) . .
C58 C66 N2 C55 0.4(4) . .
C65 C66 N2 C55 -178.3(3) . .
C58 C66 N2 Co1 -179.4(2) . .
C65 C66 N2 Co1 1.9(3) . .
O9 Co1 N2 C55 83.8(2) 1 .
O9 Co1 N2 C55 83.8(2) . .
O10 Co1 N2 C55 -124.0(5) 2_667 .
N3 Co1 N2 C55 -6.3(3) . .
N4 Co1 N2 C55 178.3(3) . .
N1 Co1 N2 C55 -83.6(2) . .
O9 Co1 N2 C66 -96.37(19) 1 .
O9 Co1 N2 C66 -96.37(19) . .
O10 Co1 N2 C66 55.8(5) 2_667 .
N3 Co1 N2 C66 173.51(19) . .
N4 Co1 N2 C66 -1.90(18) . .
N1 Co1 N2 C66 96.25(19) . .
C51 C52 N3 C53 -1.7(4) . .
C51 C52 N3 Co1 177.2(2) . .
C49 C53 N3 C52 1.3(4) . .
C54 C53 N3 C52 -178.0(2) . .
C49 C53 N3 Co1 -177.67(19) . .
C54 C53 N3 Co1 3.0(3) . .
O9 Co1 N3 C52 -5.4(2) 1 .
O9 Co1 N3 C52 -5.4(2) . .
O10 Co1 N3 C52 -97.7(2) 2_667 .
N4 Co1 N3 C52 118.6(5) . .
N2 Co1 N3 C52 90.6(2) . .
N1 Co1 N3 C52 178.2(2) . .
O9 Co1 N3 C53 173.42(17) 1 .
O9 Co1 N3 C53 173.42(17) . .
O10 Co1 N3 C53 81.13(17) 2_667 .
N4 Co1 N3 C53 -62.6(6) . .
N2 Co1 N3 C53 -90.53(17) . .
N1 Co1 N3 C53 -2.97(16) . .
C63 C64 N4 C65 0.3(4) . .
C63 C64 N4 Co1 178.9(2) . .
C61 C65 N4 C64 -0.9(4) . .
C66 C65 N4 C64 177.5(3) . .
C61 C65 N4 Co1 -179.6(2) . .
C66 C65 N4 Co1 -1.3(3) . .
O9 Co1 N4 C64 -82.0(2) 1 .
O9 Co1 N4 C64 -82.0(2) . .
O10 Co1 N4 C64 11.1(3) 2_667 .
N3 Co1 N4 C64 154.5(5) . .
N2 Co1 N4 C64 -176.9(3) . .
N1 Co1 N4 C64 96.3(2) . .
O9 Co1 N4 C65 96.63(19) 1 .
O9 Co1 N4 C65 96.63(19) . .
O10 Co1 N4 C65 -170.27(18) 2_667 .
N3 Co1 N4 C65 -26.9(6) . .
N2 Co1 N4 C65 1.69(18) . .
N1 Co1 N4 C65 -85.09(19) . .
